data_4514240
loop_
_publ_author_name
'Sonawane, Yogesh A.'
'Zhu, Yingmin'
'Garrison, Jered C.'
'Ezell, Edward L.'
'Zahid, Muhammad'
'Cheng, Xiaodong'
'Natarajan, Amarnath'

_publ_section_title
;
 Structure--Activity Relationship Studies with Tetrahydroquinoline Analogs
 as EPAC Inhibitors
;
_journal_issue 11
_journal_name_full 'ACS Medicinal Chemistry Letters'
_journal_page_first 1183
_journal_paper_doi 10.1021/acsmedchemlett.7b00358
_journal_volume 8
_journal_year 2017
_chemical_absolute_configuration ad
_chemical_formula_moiety 'C11 H10 Br2 F N S'
_chemical_formula_sum 'C11 H10 Br2 F N S'
_chemical_formula_weight 367.08
_chemical_name_systematic
;
 ?
;
_space_group_crystal_system monoclinic
_space_group_IT_number 5
_space_group_name_Hall 'C 2y'
_space_group_name_H-M_alt 'C 1 2 1'
_symmetry_space_group_name_Hall 'C 2y'
_symmetry_space_group_name_H-M 'C 1 2 1'
_atom_sites_solution_hydrogens geom
_audit_creation_date 2017-01-03
_audit_creation_method
;
Olex2 1.2
(compiled 2015.09.30 svn.r3233 for OlexSys, GUI svn.r5103)
;
_cell_angle_alpha 90
_cell_angle_beta 95.8396(16)
_cell_angle_gamma 90
_cell_formula_units_Z 8
_cell_length_a 17.9328(3)
_cell_length_b 6.97043(15)
_cell_length_c 20.1733(3)
_cell_measurement_reflns_used 9851
_cell_measurement_temperature 100
_cell_measurement_theta_max 75.9160
_cell_measurement_theta_min 4.3460
_cell_volume 2508.56(8)
_computing_cell_refinement
;
CrysAlisPro, Agilent Technologies,
Version 1.171.37.35 (release 13-08-2014 CrysAlis171 .NET)
(compiled Aug 13 2014,18:06:01)
;
_computing_data_collection
;
CrysAlisPro, Agilent Technologies,
Version 1.171.37.35 (release 13-08-2014 CrysAlis171 .NET)
(compiled Aug 13 2014,18:06:01)
;
_computing_data_reduction
;
CrysAlisPro, Agilent Technologies,
Version 1.171.37.35 (release 13-08-2014 CrysAlis171 .NET)
(compiled Aug 13 2014,18:06:01)
;
_computing_molecular_graphics 'Olex2 (Dolomanov et al., 2009)'
_computing_publication_material 'Olex2 (Dolomanov et al., 2009)'
_computing_structure_refinement 'ShelXL (Sheldrick, 2015)'
_computing_structure_solution 'ShelXS (Sheldrick, 2008)'
_diffrn_ambient_temperature 100
_diffrn_detector 'CCD plate'
_diffrn_detector_area_resol_mean 8.2603
_diffrn_detector_type Onyx
_diffrn_measured_fraction_theta_full 0.999
_diffrn_measured_fraction_theta_max 0.993
_diffrn_measurement_details
;
#__ type_ start__ end____ width___ exp.time_
  1 omega    0.00   60.00   1.0000    2.2000
omega____ theta____ kappa____ phi______ frames
    -       44.1816  -38.0000  -90.0000 60

#__ type_ start__ end____ width___ exp.time_
  2 omega   23.00   74.00   1.0000    2.2000
omega____ theta____ kappa____ phi______ frames
    -       44.1816   38.0000 -180.0000 51

#__ type_ start__ end____ width___ exp.time_
  3 omega   20.00   46.00   1.0000    2.2000
omega____ theta____ kappa____ phi______ frames
    -       44.1816   57.0000  -90.0000 26

#__ type_ start__ end____ width___ exp.time_
  4 omega   86.00  148.00   1.0000    8.7950
omega____ theta____ kappa____ phi______ frames
    -      109.0000   61.0000  -90.0000 62

#__ type_ start__ end____ width___ exp.time_
  5 omega  133.00  177.00   1.0000    8.7950
omega____ theta____ kappa____ phi______ frames
    -      109.0000   77.0000  -60.0000 44

#__ type_ start__ end____ width___ exp.time_
  6 omega  150.00  178.00   1.0000    8.7950
omega____ theta____ kappa____ phi______ frames
    -      109.0000   61.0000 -150.0000 28

#__ type_ start__ end____ width___ exp.time_
  7 omega  131.00  174.00   1.0000    8.7950
omega____ theta____ kappa____ phi______ frames
    -      109.0000   77.0000  -90.0000 43

#__ type_ start__ end____ width___ exp.time_
  8 omega  102.00  174.00   1.0000    8.7950
omega____ theta____ kappa____ phi______ frames
    -      109.0000  125.0000  -30.0000 72

#__ type_ start__ end____ width___ exp.time_
  9 omega   85.00  113.00   1.0000    8.7950
omega____ theta____ kappa____ phi______ frames
    -      109.0000   61.0000 -180.0000 28

#__ type_ start__ end____ width___ exp.time_
 10 omega   85.00  143.00   1.0000    8.7950
omega____ theta____ kappa____ phi______ frames
    -      109.0000   61.0000 -150.0000 58

#__ type_ start__ end____ width___ exp.time_
 11 omega   84.00  123.00   1.0000    8.7950
omega____ theta____ kappa____ phi______ frames
    -      109.0000   61.0000  -30.0000 39

#__ type_ start__ end____ width___ exp.time_
 12 omega   85.00  169.00   1.0000    8.7950
omega____ theta____ kappa____ phi______ frames
    -      109.0000   61.0000   30.0000 84

#__ type_ start__ end____ width___ exp.time_
 13 omega  117.00  178.00   1.0000    8.7950
omega____ theta____ kappa____ phi______ frames
    -      109.0000   77.0000  150.0000 61

#__ type_ start__ end____ width___ exp.time_
 14 omega   88.00  115.00   1.0000    8.7950
omega____ theta____ kappa____ phi______ frames
    -      109.0000   45.0000  150.0000 27

#__ type_ start__ end____ width___ exp.time_
 15 omega   84.00  110.00   1.0000    8.7950
omega____ theta____ kappa____ phi______ frames
    -      109.0000   61.0000   90.0000 26

#__ type_ start__ end____ width___ exp.time_
 16 omega   84.00  178.00   1.0000    8.7950
omega____ theta____ kappa____ phi______ frames
    -      109.0000   61.0000   60.0000 94

#__ type_ start__ end____ width___ exp.time_
 17 omega   86.00  155.00   1.0000    8.7950
omega____ theta____ kappa____ phi______ frames
    -      109.0000   61.0000 -120.0000 69

#__ type_ start__ end____ width___ exp.time_
 18 omega   84.00  135.00   1.0000    8.7950
omega____ theta____ kappa____ phi______ frames
    -      109.0000   61.0000    0.0000 51

#__ type_ start__ end____ width___ exp.time_
 19 omega   81.00  108.00   1.0000    8.7950
omega____ theta____ kappa____ phi______ frames
    -      109.0000   77.0000   90.0000 27

#__ type_ start__ end____ width___ exp.time_
 20 omega   85.00  175.00   1.0000    8.7950
omega____ theta____ kappa____ phi______ frames
    -      109.0000   61.0000  120.0000 90

#__ type_ start__ end____ width___ exp.time_
 21 omega   84.00  110.00   1.0000    8.7950
omega____ theta____ kappa____ phi______ frames
    -      109.0000   61.0000  -60.0000 26

#__ type_ start__ end____ width___ exp.time_
 22 omega   79.00  131.00   1.0000    8.7950
omega____ theta____ kappa____ phi______ frames
    -      109.0000   77.0000  -30.0000 52

#__ type_ start__ end____ width___ exp.time_
 23 omega   79.00  105.00   1.0000    8.7950
omega____ theta____ kappa____ phi______ frames
    -      109.0000   77.0000 -120.0000 26

#__ type_ start__ end____ width___ exp.time_
 24 omega   80.00  107.00   1.0000    8.7950
omega____ theta____ kappa____ phi______ frames
    -      109.0000   77.0000  -90.0000 27

#__ type_ start__ end____ width___ exp.time_
 25 omega   79.00  106.00   1.0000    8.7950
omega____ theta____ kappa____ phi______ frames
    -      109.0000   77.0000  -60.0000 27

#__ type_ start__ end____ width___ exp.time_
 26 omega   80.00  107.00   1.0000    8.7950
omega____ theta____ kappa____ phi______ frames
    -      109.0000   77.0000    0.0000 27

#__ type_ start__ end____ width___ exp.time_
 27 omega   80.00  105.00   1.0000    8.7950
omega____ theta____ kappa____ phi______ frames
    -      109.0000   77.0000   30.0000 25

#__ type_ start__ end____ width___ exp.time_
 28 omega   79.00  106.00   1.0000    8.7950
omega____ theta____ kappa____ phi______ frames
    -      109.0000   77.0000   60.0000 27

#__ type_ start__ end____ width___ exp.time_
 29 omega   80.00  106.00   1.0000    8.7950
omega____ theta____ kappa____ phi______ frames
    -      109.0000   77.0000  150.0000 26

#__ type_ start__ end____ width___ exp.time_
 30 omega   84.00  110.00   1.0000    8.7950
omega____ theta____ kappa____ phi______ frames
    -      109.0000   61.0000  150.0000 26

#__ type_ start__ end____ width___ exp.time_
 31 omega   28.00   97.00   1.0000    8.7950
omega____ theta____ kappa____ phi______ frames
    -      109.0000  -95.0000  -30.0000 69

#__ type_ start__ end____ width___ exp.time_
 32 omega   40.00  104.00   1.0000    8.7950
omega____ theta____ kappa____ phi______ frames
    -      109.0000  -95.0000  -90.0000 64

#__ type_ start__ end____ width___ exp.time_
 33 omega   38.00  123.00   1.0000    2.2000
omega____ theta____ kappa____ phi______ frames
    -       44.1816 -178.0000  -30.0000 85

#__ type_ start__ end____ width___ exp.time_
 34 omega   37.00  121.00   1.0000    8.7950
omega____ theta____ kappa____ phi______ frames
    -      109.0000 -125.0000   90.0000 84

#__ type_ start__ end____ width___ exp.time_
 35 omega   28.00  109.00   1.0000    8.7950
omega____ theta____ kappa____ phi______ frames
    -      109.0000  -95.0000  120.0000 81

#__ type_ start__ end____ width___ exp.time_
 36 omega  -10.00   56.00   1.0000    2.2000
omega____ theta____ kappa____ phi______ frames
    -       44.1816  -38.0000   90.0000 66

#__ type_ start__ end____ width___ exp.time_
 37 omega   79.00  105.00   1.0000    8.7950
omega____ theta____ kappa____ phi______ frames
    -      109.0000   77.0000 -150.0000 26

#__ type_ start__ end____ width___ exp.time_
 38 omega   79.00  105.00   1.0000    8.7950
omega____ theta____ kappa____ phi______ frames
    -      109.0000   77.0000 -180.0000 26

#__ type_ start__ end____ width___ exp.time_
 39 omega  -98.00  -14.00   1.0000    2.2000
omega____ theta____ kappa____ phi______ frames
    -      -44.1816  -77.0000 -150.0000 84

#__ type_ start__ end____ width___ exp.time_
 40 omega -104.00  -14.00   1.0000    2.2000
omega____ theta____ kappa____ phi______ frames
    -      -44.1816  -77.0000   30.0000 90

#__ type_ start__ end____ width___ exp.time_
 41 omega -113.00  -14.00   1.0000    2.2000
omega____ theta____ kappa____ phi______ frames
    -      -44.1816  -77.0000  -60.0000 99

#__ type_ start__ end____ width___ exp.time_
 42 omega -116.00  -14.00   1.0000    2.2000
omega____ theta____ kappa____ phi______ frames
    -      -44.1816  -77.0000  120.0000 102

#__ type_ start__ end____ width___ exp.time_
 43 omega -119.00  -34.00   1.0000    2.2000
omega____ theta____ kappa____ phi______ frames
    -      -44.1816  178.0000  -60.0000 85
;
_diffrn_measurement_device 'four-circle diffractometer'
_diffrn_measurement_device_type 'Xcalibur, Onyx, Ultra'
_diffrn_measurement_method '\w scans'
_diffrn_orient_matrix_UB_11 0.0762569000
_diffrn_orient_matrix_UB_12 -0.0257917000
_diffrn_orient_matrix_UB_13 0.0415283000
_diffrn_orient_matrix_UB_21 -0.0349952000
_diffrn_orient_matrix_UB_22 0.0649736000
_diffrn_orient_matrix_UB_23 0.0629597000
_diffrn_orient_matrix_UB_31 -0.0202316000
_diffrn_orient_matrix_UB_32 -0.2097122000
_diffrn_orient_matrix_UB_33 0.0144242000
_diffrn_radiation_monochromator mirror
_diffrn_radiation_probe x-ray
_diffrn_radiation_type CuK\a
_diffrn_radiation_wavelength 1.54184
_diffrn_reflns_av_R_equivalents 0.0790
_diffrn_reflns_av_unetI/netI 0.0563
_diffrn_reflns_Laue_measured_fraction_full 0.999
_diffrn_reflns_Laue_measured_fraction_max 0.993
_diffrn_reflns_limit_h_max 22
_diffrn_reflns_limit_h_min -22
_diffrn_reflns_limit_k_max 8
_diffrn_reflns_limit_k_min -8
_diffrn_reflns_limit_l_max 25
_diffrn_reflns_limit_l_min -25
_diffrn_reflns_number 18765
_diffrn_reflns_point_group_measured_fraction_full 0.965
_diffrn_reflns_point_group_measured_fraction_max 0.946
_diffrn_reflns_theta_full 67.684
_diffrn_reflns_theta_max 76.147
_diffrn_reflns_theta_min 4.406
_diffrn_source 'sealed X-ray tube'
_diffrn_source_type 'Enhance Ultra (Cu) X-ray Source'
_exptl_absorpt_coefficient_mu 9.643
_exptl_absorpt_correction_T_max 1.00000
_exptl_absorpt_correction_T_min 0.31872
_exptl_absorpt_correction_type multi-scan
_exptl_absorpt_process_details
;
CrysAlisPro, Agilent Technologies,
Version 1.171.37.35 (release 13-08-2014 CrysAlis171 .NET)
(compiled Aug 13 2014,18:06:01)
Empirical absorption correction using spherical harmonics,
 implemented in SCALE3 ABSPACK scaling algorithm.
Empirical absorption correction using spherical harmonics,
 implemented in SCALE3 ABSPACK scaling algorithm.
;
_exptl_crystal_colour 'clear colourless'
_exptl_crystal_colour_lustre clear
_exptl_crystal_colour_primary colourless
_exptl_crystal_density_diffrn 1.944
_exptl_crystal_description plate
_exptl_crystal_F_000 1424
_exptl_crystal_size_max 0.7
_exptl_crystal_size_mid 0.2
_exptl_crystal_size_min 0.01
_refine_diff_density_max 1.432
_refine_diff_density_min -0.973
_refine_diff_density_rms 0.175
_refine_ls_abs_structure_details
;
 Flack x determined using 1913 quotients [(I+)-(I-)]/[(I+)+(I-)]
 (Parsons and Flack (2004), Acta Cryst. A60, s61).
;
_refine_ls_abs_structure_Flack -0.03(4)
_refine_ls_extinction_method none
_refine_ls_goodness_of_fit_ref 1.061
_refine_ls_hydrogen_treatment constr
_refine_ls_matrix_type full
_refine_ls_number_parameters 291
_refine_ls_number_reflns 4976
_refine_ls_number_restraints 1
_refine_ls_restrained_S_all 1.061
_refine_ls_R_factor_all 0.0610
_refine_ls_R_factor_gt 0.0575
_refine_ls_shift/su_max 0.000
_refine_ls_shift/su_mean 0.000
_refine_ls_structure_factor_coef Fsqd
_refine_ls_weighting_details 'w=1/[\s^2^(Fo^2^)+(0.1206P)^2^+2.0662P] where P=(Fo^2^+2Fc^2^)/3'
_refine_ls_weighting_scheme calc
_refine_ls_wR_factor_gt 0.1562
_refine_ls_wR_factor_ref 0.1617
_reflns_Friedel_coverage 0.755
_reflns_Friedel_fraction_full 0.925
_reflns_Friedel_fraction_max 0.891
_reflns_number_gt 4697
_reflns_number_total 4976
_reflns_threshold_expression 'I > 2\s(I)'
_cod_data_source_file ml7b00358_si_006.cif
_cod_data_source_block 38-243
_cod_depositor_comments 'Adding full bibliography for 4514240--4514245.cif.'
_cod_original_cell_volume 2508.57(8)
_cod_database_code 4514240
_shelxl_version_number 2013-4
_chemical_oxdiff_formula 'C10 H10 N1 O1 S1 Br1'
_chemical_oxdiff_usercomment DCM:Hexane
_shelx_space_group_comment
;
The symmetry employed for this shelxl refinement is uniquely defined
by the following loop, which should always be used as a source of
symmetry information in preference to the above space-group names.
They are only intended as comments.
;
_reflns_odcompleteness_completeness 99.96
_reflns_odcompleteness_iscentric 1
_reflns_odcompleteness_theta 66.97
_olex2_refinement_description
;
1. Fixed Uiso
 At 1.2 times of:
  All C(H) groups, All C(H,H) groups
 At 1.5 times of:
  All C(H,H,H) groups
2.a Ternary CH refined with riding coordinates:
 C13(H13), C2(H2)
2.b Secondary CH2 refined with riding coordinates:
 C3(H3A,H3B), C15(H15A,H15B), C14(H14A,H14B), C4(H4A,H4B)
2.c Aromatic/amide H refined with riding coordinates:
 C20(H20), C9(H9), C11(H11), C22(H22)
2.d Idealised Me refined as rotating group:
 C12(H12A,H12B,H12C), C1(H1A,H1B,H1C)
;
_olex2_date_sample_data_collection 2016-12-31
_olex2_exptl_crystal_mounting_method 'Mounted on a Kryoloop using paratone oil'
_olex2_submission_special_instructions 'No special instructions were received'

loop_
_space_group_symop_operation_xyz
'x, y, z'
'-x, y, -z'
'x+1/2, y+1/2, z'
'-x+1/2, y+1/2, -z'

loop_
_atom_site_label
_atom_site_type_symbol
_atom_site_fract_x
_atom_site_fract_y
_atom_site_fract_z
_atom_site_U_iso_or_equiv
_atom_site_adp_type
_atom_site_occupancy
_atom_site_site_symmetry_order
_atom_site_calc_flag
_atom_site_refinement_flags_posn
Br3 Br 0.29034(5) 0.12526(15) 0.42333(4) 0.0318(3) Uani 1 1 d .
Br4 Br 0.05599(5) 0.1198(2) 0.58873(5) 0.0422(3) Uani 1 1 d .
F2 F 0.1343(3) 0.1335(10) 0.4633(3) 0.0361(12) Uani 1 1 d .
C19 C 0.1597(5) 0.1160(16) 0.5800(5) 0.0300(17) Uani 1 1 d .
C20 C 0.2110(5) 0.1009(14) 0.6364(5) 0.0282(17) Uani 1 1 d .
H20 H 0.1946 0.0987 0.6797 0.034 Uiso 1 1 calc R
C18 C 0.1841(5) 0.1210(17) 0.5183(5) 0.0314(18) Uani 1 1 d .
C16 C 0.3143(5) 0.1026(15) 0.5654(4) 0.0273(17) Uani 1 1 d .
C17 C 0.2597(5) 0.1172(15) 0.5111(4) 0.0284(17) Uani 1 1 d .
C21 C 0.2864(5) 0.0892(14) 0.6279(5) 0.0289(18) Uani 1 1 d .
Br2 Br 0.04829(5) 0.8637(2) 0.08637(6) 0.0438(3) Uani 1 1 d .
Br1 Br 0.24782(6) 0.26321(16) 0.04974(5) 0.0378(3) Uani 1 1 d .
S1 S 0.36846(12) 1.1596(4) 0.28257(11) 0.0319(5) Uani 1 1 d .
C5 C 0.2873(5) 0.5957(14) 0.1304(4) 0.0267(17) Uani 1 1 d .
C9 C 0.1989(5) 0.8534(15) 0.1440(4) 0.0292(18) Uani 1 1 d .
H9 H 0.1888 0.9777 0.1602 0.035 Uiso 1 1 calc R
C10 C 0.2700(5) 0.7713(15) 0.1571(4) 0.0280(17) Uani 1 1 d .
C7 C 0.1584(5) 0.5759(16) 0.0799(4) 0.032(2) Uani 1 1 d .
C8 C 0.1437(5) 0.7499(16) 0.1070(4) 0.0289(18) Uani 1 1 d .
F1 F 0.1043(3) 0.4787(10) 0.0435(3) 0.0378(13) Uani 1 1 d .
C3 C 0.4161(5) 0.6193(17) 0.1921(4) 0.0308(18) Uani 1 1 d .
H3A H 0.4688 0.5851 0.1872 0.037 Uiso 1 1 calc R
H3B H 0.4051 0.5809 0.2373 0.037 Uiso 1 1 calc R
N1 N 0.3272(4) 0.8769(12) 0.1954(4) 0.0268(15) Uani 1 1 d .
C13 C 0.4150(5) 0.1316(16) 0.6847(4) 0.0290(18) Uani 1 1 d .
H13 H 0.4471 0.0821 0.7244 0.035 Uiso 1 1 calc R
C2 C 0.4064(5) 0.8342(16) 0.1845(4) 0.0286(18) Uani 1 1 d .
H2 H 0.4401 0.8989 0.2202 0.034 Uiso 1 1 calc R
N2 N 0.3381(4) 0.0505(13) 0.6847(4) 0.0305(16) Uani 1 1 d .
C12 C 0.4114(6) 0.3492(18) 0.6887(5) 0.038(2) Uani 1 1 d .
H12A H 0.3857 0.4001 0.6472 0.056 Uiso 1 1 calc GR
H12B H 0.4624 0.4014 0.6954 0.056 Uiso 1 1 calc GR
H12C H 0.3838 0.3865 0.7262 0.056 Uiso 1 1 calc GR
C15 C 0.3961(5) 0.1057(16) 0.5584(5) 0.0320(19) Uani 1 1 d .
H15A H 0.4102 0.2355 0.5442 0.038 Uiso 1 1 calc R
H15B H 0.4068 0.0143 0.5230 0.038 Uiso 1 1 calc R
C14 C 0.4442(5) 0.0539(17) 0.6222(5) 0.035(2) Uani 1 1 d .
H14A H 0.4476 -0.0875 0.6257 0.042 Uiso 1 1 calc R
H14B H 0.4955 0.1039 0.6196 0.042 Uiso 1 1 calc R
C1 C 0.4230(5) 0.9131(17) 0.1179(5) 0.036(2) Uani 1 1 d .
H1A H 0.4751 0.8849 0.1108 0.054 Uiso 1 1 calc GR
H1B H 0.4152 1.0523 0.1171 0.054 Uiso 1 1 calc GR
H1C H 0.3894 0.8534 0.0824 0.054 Uiso 1 1 calc GR
C11 C 0.3108(5) 1.0107(15) 0.2404(4) 0.0275(18) Uani 1 1 d .
H11 H 0.2596 1.0194 0.2485 0.033 Uiso 1 1 calc R
C6 C 0.2289(5) 0.5023(15) 0.0915(5) 0.0301(19) Uani 1 1 d .
C4 C 0.3651(5) 0.5098(15) 0.1410(4) 0.0306(19) Uani 1 1 d .
H4A H 0.3614 0.3751 0.1558 0.037 Uiso 1 1 calc R
H4B H 0.3874 0.5093 0.0980 0.037 Uiso 1 1 calc R
C22 C 0.3233(5) -0.0910(17) 0.7273(5) 0.032(2) Uani 1 1 d .
H22 H 0.2742 -0.1433 0.7211 0.038 Uiso 1 1 calc R
S2 S 0.37915(13) -0.1844(4) 0.78838(11) 0.0327(5) Uani 1 1 d .

loop_
_atom_site_aniso_label
_atom_site_aniso_U_11
_atom_site_aniso_U_22
_atom_site_aniso_U_33
_atom_site_aniso_U_23
_atom_site_aniso_U_13
_atom_site_aniso_U_12
Br3 0.0359(5) 0.0256(5) 0.0340(4) 0.0008(4) 0.0046(3) 0.0001(4)
Br4 0.0217(5) 0.0523(8) 0.0526(6) 0.0029(6) 0.0038(4) 0.0039(5)
F2 0.030(3) 0.036(3) 0.041(3) -0.003(3) -0.006(2) 0.001(3)
C19 0.024(4) 0.025(5) 0.041(4) 0.004(4) 0.001(3) 0.001(4)
C20 0.025(4) 0.018(5) 0.042(4) -0.002(4) 0.003(3) 0.003(3)
C18 0.024(4) 0.023(5) 0.046(4) 0.004(4) -0.005(3) -0.001(4)
C16 0.025(4) 0.023(5) 0.033(4) -0.005(3) -0.002(3) 0.002(4)
C17 0.034(4) 0.021(4) 0.031(4) -0.002(4) 0.009(3) -0.002(4)
C21 0.025(4) 0.023(5) 0.039(4) -0.002(3) 0.002(3) -0.001(3)
Br2 0.0223(5) 0.0478(8) 0.0599(6) -0.0147(5) -0.0026(4) 0.0053(4)
Br1 0.0404(6) 0.0278(6) 0.0460(5) -0.0085(4) 0.0086(4) 0.0011(4)
S1 0.0251(10) 0.0309(14) 0.0394(10) -0.0049(9) 0.0018(8) 0.0003(8)
C5 0.028(4) 0.023(5) 0.030(3) -0.001(3) 0.008(3) -0.001(4)
C9 0.032(4) 0.023(5) 0.033(4) -0.003(3) 0.006(3) -0.001(4)
C10 0.024(4) 0.025(5) 0.035(4) 0.002(4) 0.005(3) -0.006(4)
C7 0.027(4) 0.035(6) 0.035(4) -0.007(4) 0.005(3) -0.007(4)
C8 0.021(4) 0.032(5) 0.035(4) 0.003(4) 0.007(3) -0.002(4)
F1 0.030(3) 0.042(4) 0.042(3) -0.009(3) 0.005(2) -0.007(3)
C3 0.024(4) 0.034(5) 0.035(4) 0.003(4) 0.006(3) 0.007(4)
N1 0.018(3) 0.025(4) 0.038(4) -0.002(3) 0.005(3) 0.003(3)
C13 0.022(4) 0.028(5) 0.036(4) -0.001(4) 0.002(3) -0.004(4)
C2 0.016(4) 0.033(5) 0.037(4) -0.006(4) 0.003(3) 0.004(3)
N2 0.025(4) 0.029(4) 0.038(4) 0.005(3) 0.004(3) -0.005(3)
C12 0.033(5) 0.032(6) 0.048(5) -0.003(4) 0.006(4) -0.008(4)
C15 0.028(4) 0.029(5) 0.040(4) -0.002(4) 0.008(3) 0.000(4)
C14 0.024(4) 0.035(6) 0.047(5) 0.000(4) 0.008(4) -0.004(4)
C1 0.028(4) 0.031(6) 0.051(5) 0.007(4) 0.012(4) -0.003(4)
C11 0.023(4) 0.026(5) 0.034(4) 0.002(3) 0.007(3) 0.003(4)
C6 0.031(4) 0.025(5) 0.035(4) 0.001(4) 0.010(3) 0.004(4)
C4 0.033(5) 0.024(5) 0.035(4) 0.001(3) 0.004(3) 0.004(4)
C22 0.022(4) 0.036(6) 0.039(4) -0.003(4) 0.003(3) 0.000(4)
S2 0.0283(10) 0.0323(14) 0.0374(10) 0.0030(9) 0.0021(8) 0.0012(9)

loop_
_atom_type_symbol
_atom_type_description
_atom_type_scat_dispersion_real
_atom_type_scat_dispersion_imag
_atom_type_scat_source
C C 0.0181 0.0091 'International Tables Vol C Tables 4.2.6.8 and 6.1.1.4'
H H 0.0000 0.0000 'International Tables Vol C Tables 4.2.6.8 and 6.1.1.4'
N N 0.0311 0.0180 'International Tables Vol C Tables 4.2.6.8 and 6.1.1.4'
S S 0.3331 0.5567 'International Tables Vol C Tables 4.2.6.8 and 6.1.1.4'
Br Br -0.6763 1.2805 'International Tables Vol C Tables 4.2.6.8 and 6.1.1.4'
F F 0.0727 0.0534 'International Tables Vol C Tables 4.2.6.8 and 6.1.1.4'

loop_
_geom_angle_atom_site_label_1
_geom_angle_atom_site_label_2
_geom_angle_atom_site_label_3
_geom_angle
C20 C19 Br4 120.0(7)
C18 C19 Br4 119.8(7)
C18 C19 C20 120.1(8)
C19 C20 H20 120.8
C21 C20 C19 118.4(8)
C21 C20 H20 120.8
F2 C18 C19 120.2(8)
F2 C18 C17 119.3(8)
C19 C18 C17 120.4(8)
C17 C16 C21 115.0(8)
C17 C16 C15 123.0(8)
C21 C16 C15 122.0(8)
C18 C17 Br3 118.4(6)
C18 C17 C16 122.5(8)
C16 C17 Br3 119.1(7)
C20 C21 C16 123.3(8)
C20 C21 N2 118.4(8)
C16 C21 N2 118.2(8)
C10 C5 C6 116.4(9)
C10 C5 C4 122.3(8)
C6 C5 C4 121.3(9)
C10 C9 H9 120.7
C8 C9 H9 120.7
C8 C9 C10 118.6(9)
C5 C10 C9 121.6(9)
C5 C10 N1 119.4(8)
C9 C10 N1 118.9(9)
F1 C7 C8 120.6(9)
F1 C7 C6 120.8(9)
C6 C7 C8 118.6(9)
C9 C8 Br2 118.8(8)
C7 C8 Br2 119.4(7)
C7 C8 C9 121.5(9)
H3A C3 H3B 107.9
C2 C3 H3A 109.2
C2 C3 H3B 109.2
C4 C3 H3A 109.2
C4 C3 H3B 109.2
C4 C3 C2 112.0(8)
C10 N1 C2 117.4(7)
C11 N1 C10 121.8(7)
C11 N1 C2 120.8(7)
N2 C13 H13 109.0
N2 C13 C12 109.5(8)
N2 C13 C14 105.3(7)
C12 C13 H13 109.0
C14 C13 H13 109.0
C14 C13 C12 115.0(9)
C3 C2 H2 108.6
N1 C2 C3 106.5(8)
N1 C2 H2 108.6
N1 C2 C1 109.7(8)
C1 C2 C3 114.8(8)
C1 C2 H2 108.6
C21 N2 C13 117.0(7)
C22 N2 C21 119.7(8)
C22 N2 C13 121.2(8)
C13 C12 H12A 109.5
C13 C12 H12B 109.5
C13 C12 H12C 109.5
H12A C12 H12B 109.5
H12A C12 H12C 109.5
H12B C12 H12C 109.5
C16 C15 H15A 108.9
C16 C15 H15B 108.9
C16 C15 C14 113.4(8)
H15A C15 H15B 107.7
C14 C15 H15A 108.9
C14 C15 H15B 108.9
C13 C14 C15 113.9(8)
C13 C14 H14A 108.8
C13 C14 H14B 108.8
C15 C14 H14A 108.8
C15 C14 H14B 108.8
H14A C14 H14B 107.7
C2 C1 H1A 109.5
C2 C1 H1B 109.5
C2 C1 H1C 109.5
H1A C1 H1B 109.5
H1A C1 H1C 109.5
H1B C1 H1C 109.5
S1 C11 H11 116.0
N1 C11 S1 127.9(7)
N1 C11 H11 116.0
C5 C6 Br1 119.7(7)
C7 C6 Br1 117.1(8)
C7 C6 C5 123.2(9)
C5 C4 H4A 109.1
C5 C4 H4B 109.1
C3 C4 C5 112.4(8)
C3 C4 H4A 109.1
C3 C4 H4B 109.1
H4A C4 H4B 107.9
N2 C22 H22 115.7
N2 C22 S2 128.5(7)
S2 C22 H22 115.7

loop_
_geom_bond_atom_site_label_1
_geom_bond_atom_site_label_2
_geom_bond_distance
Br3 C17 1.907(8)
Br4 C19 1.887(9)
F2 C18 1.355(10)
C19 C20 1.392(12)
C19 C18 1.362(14)
C20 H20 0.9500
C20 C21 1.381(13)
C18 C17 1.378(13)
C16 C17 1.395(12)
C16 C21 1.406(13)
C16 C15 1.489(12)
C21 N2 1.426(12)
Br2 C8 1.894(9)
Br1 C6 1.913(10)
S1 C11 1.640(10)
C5 C10 1.385(14)
C5 C6 1.403(14)
C5 C4 1.514(13)
C9 H9 0.9500
C9 C10 1.397(13)
C9 C8 1.381(13)
C10 N1 1.425(12)
C7 C8 1.367(15)
C7 F1 1.340(11)
C7 C6 1.363(14)
C3 H3A 0.9900
C3 H3B 0.9900
C3 C2 1.514(16)
C3 C4 1.513(13)
N1 C2 1.490(10)
N1 C11 1.354(13)
C13 H13 1.0000
C13 N2 1.490(11)
C13 C12 1.521(16)
C13 C14 1.513(13)
C2 H2 1.0000
C2 C1 1.509(14)
N2 C22 1.352(14)
C12 H12A 0.9800
C12 H12B 0.9800
C12 H12C 0.9800
C15 H15A 0.9900
C15 H15B 0.9900
C15 C14 1.518(14)
C14 H14A 0.9900
C14 H14B 0.9900
C1 H1A 0.9800
C1 H1B 0.9800
C1 H1C 0.9800
C11 H11 0.9500
C4 H4A 0.9900
C4 H4B 0.9900
C22 H22 0.9500
C22 S2 1.641(10)

loop_
_geom_torsion_atom_site_label_1
_geom_torsion_atom_site_label_2
_geom_torsion_atom_site_label_3
_geom_torsion_atom_site_label_4
_geom_torsion
Br4 C19 C20 C21 176.9(8)
Br4 C19 C18 F2 1.7(16)
Br4 C19 C18 C17 -179.6(9)
F2 C18 C17 Br3 -1.1(15)
F2 C18 C17 C16 -179.4(10)
C19 C20 C21 C16 3.7(16)
C19 C20 C21 N2 -172.5(9)
C19 C18 C17 Br3 -179.8(9)
C19 C18 C17 C16 1.9(18)
C20 C19 C18 F2 179.2(10)
C20 C19 C18 C17 -2.0(18)
C20 C21 N2 C13 -150.0(9)
C20 C21 N2 C22 46.2(14)
C18 C19 C20 C21 -0.7(17)
C16 C21 N2 C13 33.6(13)
C16 C21 N2 C22 -130.2(10)
C16 C15 C14 C13 -37.8(13)
C17 C16 C21 C20 -3.7(15)
C17 C16 C21 N2 172.5(9)
C17 C16 C15 C14 -170.2(10)
C21 C16 C17 Br3 -177.4(7)
C21 C16 C17 C18 0.9(15)
C21 C16 C15 C14 11.4(15)
C21 N2 C22 S2 169.3(8)
C5 C10 N1 C2 22.5(12)
C5 C10 N1 C11 -157.3(9)
C9 C10 N1 C2 -153.6(9)
C9 C10 N1 C11 26.7(13)
C10 C5 C6 Br1 177.8(6)
C10 C5 C6 C7 -0.3(14)
C10 C5 C4 C3 9.5(12)
C10 C9 C8 Br2 -177.8(7)
C10 C9 C8 C7 -4.0(14)
C10 N1 C2 C3 -52.5(10)
C10 N1 C2 C1 72.3(11)
C10 N1 C11 S1 -173.1(7)
C8 C9 C10 C5 4.3(14)
C8 C9 C10 N1 -179.8(8)
C8 C7 C6 Br1 -177.7(7)
C8 C7 C6 C5 0.6(15)
F1 C7 C8 Br2 -5.4(12)
F1 C7 C8 C9 -179.2(9)
F1 C7 C6 Br1 3.2(12)
F1 C7 C6 C5 -178.5(8)
C13 N2 C22 S2 6.1(15)
C2 C3 C4 C5 -41.4(10)
C2 N1 C11 S1 7.2(14)
N2 C13 C14 C15 58.4(11)
C12 C13 N2 C21 67.3(11)
C12 C13 N2 C22 -129.1(10)
C12 C13 C14 C15 -62.3(11)
C15 C16 C17 Br3 4.1(14)
C15 C16 C17 C18 -177.6(11)
C15 C16 C21 C20 174.8(10)
C15 C16 C21 N2 -9.0(15)
C14 C13 N2 C21 -56.9(11)
C14 C13 N2 C22 106.8(10)
C11 N1 C2 C3 127.3(9)
C11 N1 C2 C1 -107.9(10)
C6 C5 C10 C9 -2.1(13)
C6 C5 C10 N1 -178.0(8)
C6 C5 C4 C3 -171.9(8)
C6 C7 C8 Br2 175.5(7)
C6 C7 C8 C9 1.7(14)
C4 C5 C10 C9 176.5(9)
C4 C5 C10 N1 0.6(13)
C4 C5 C6 Br1 -0.8(12)
C4 C5 C6 C7 -179.0(9)
C4 C3 C2 N1 61.5(9)
C4 C3 C2 C1 -60.1(10)
